data_7054008
loop_
_publ_author_name
Madhuprasad,
'Swathi, N.'
'Manjunatha, J. R.'
'Das, Uttam Kumar'
'Shetty, A. Nityananda'
'Trivedi, Darshak R.'

_publ_section_title
;
 Dual colorimetric receptor with logic gate operations: anion induced
 solvatochromism
;
_journal_issue 4
_journal_name_full 'New Journal of Chemistry'
_journal_page_first 1484
_journal_paper_doi 10.1039/c3nj01229h
_journal_volume 38
_journal_year 2014
_chemical_formula_moiety 'C13 H10 N2 O2'
_chemical_formula_sum 'C13 H10 N2 O2'
_chemical_formula_weight 226.23
_chemical_melting_point 367.5
_chemical_name_systematic
; 
 ? 
;
_space_group_IT_number 14
_symmetry_cell_setting monoclinic
_symmetry_space_group_name_Hall '-P 2yn'
_symmetry_space_group_name_H-M 'P 1 21/n 1'
_atom_sites_solution_hydrogens geom
_atom_sites_solution_primary direct
_atom_sites_solution_secondary difmap
_audit_creation_method SHELXL-97
_cell_angle_alpha 90.00
_cell_angle_beta 101.9400(10)
_cell_angle_gamma 90.00
_cell_formula_units_Z 8
_cell_length_a 14.6480(2)
_cell_length_b 10.8265(2)
_cell_length_c 14.7278(2)
_cell_measurement_temperature 296(2)
_cell_volume 2285.10(6)
_computing_structure_refinement 'SHELXL-97 (Sheldrick, 2008)'
_computing_structure_solution 'SHELXS-97 (Sheldrick, 2008)'
_diffrn_ambient_temperature 296(2)
_diffrn_measured_fraction_theta_full 1.000
_diffrn_measured_fraction_theta_max 1.000
_diffrn_radiation_monochromator graphite
_diffrn_radiation_source 'fine-focus sealed tube'
_diffrn_radiation_type MoK\a
_diffrn_radiation_wavelength 0.71073
_diffrn_reflns_av_R_equivalents 0.0223
_diffrn_reflns_av_sigmaI/netI 0.0215
_diffrn_reflns_limit_h_max 17
_diffrn_reflns_limit_h_min -18
_diffrn_reflns_limit_k_max 11
_diffrn_reflns_limit_k_min -13
_diffrn_reflns_limit_l_max 18
_diffrn_reflns_limit_l_min -18
_diffrn_reflns_number 31249
_diffrn_reflns_theta_full 26.00
_diffrn_reflns_theta_max 26.00
_diffrn_reflns_theta_min 1.78
_exptl_absorpt_coefficient_mu 0.091
_exptl_absorpt_correction_T_max 0.9643
_exptl_absorpt_correction_T_min 0.9455
_exptl_absorpt_correction_type multi-scan
_exptl_absorpt_process_details SADABS
_exptl_crystal_colour yellow
_exptl_crystal_density_diffrn 1.315
_exptl_crystal_density_method 'not measured'
_exptl_crystal_description block
_exptl_crystal_F_000 944
_exptl_crystal_size_max 0.47
_exptl_crystal_size_mid 0.33
_exptl_crystal_size_min 0.26
_refine_diff_density_max 0.294
_refine_diff_density_min -0.146
_refine_diff_density_rms 0.029
_refine_ls_extinction_method none
_refine_ls_goodness_of_fit_ref 1.099
_refine_ls_hydrogen_treatment mixed
_refine_ls_matrix_type full
_refine_ls_number_parameters 387
_refine_ls_number_reflns 4493
_refine_ls_number_restraints 82
_refine_ls_restrained_S_all 1.092
_refine_ls_R_factor_all 0.1054
_refine_ls_R_factor_gt 0.0685
_refine_ls_shift/su_max 0.000
_refine_ls_shift/su_mean 0.000
_refine_ls_structure_factor_coef Fsqd
_refine_ls_weighting_details 'calc w=1/[\s^2^(Fo^2^)+(0.0575P)^2^+0.7502P] where P=(Fo^2^+2Fc^2^)/3'
_refine_ls_weighting_scheme calc
_refine_ls_wR_factor_gt 0.1440
_refine_ls_wR_factor_ref 0.1580
_reflns_number_gt 2972
_reflns_number_total 4493
_reflns_threshold_expression >2sigma(I)
_cod_data_source_file c3nj01229h.txt
_cod_data_source_block mo_nitk97_0m_a
_cod_depositor_comments
;
The following automatic conversions were performed:

'_symmetry_cell_setting' value 'MONOCLINIC' changed to 'monoclinic'
according to
/usr/data/users/saulius/crontab/automatic-downloads/current/RSC/lib/dictionaries/cif_core.dic
dictionary named 'cif_core.dic' version 2.4.2 from
2011-04-26.

'_exptl_absorpt_correction_type' value 'MULTI-SCAN'
changed to 'multi-scan' according to
/usr/data/users/saulius/crontab/automatic-downloads/current/RSC/lib/dictionaries/cif_core.dic
dictionary named 'cif_core.dic' version 2.4.2 from 2011-04-26.

Automatic conversion script
Id: cif_fix_values 2281 2013-09-26 08:29:07Z andrius 
;
_cod_original_sg_symbol_H-M P2(1)/n
_cod_database_code 7054008

loop_
_symmetry_equiv_pos_as_xyz
'x, y, z'
'-x+1/2, y+1/2, -z+1/2'
'-x, -y, -z'
'x-1/2, -y-1/2, z-1/2'

loop_
_atom_site_label
_atom_site_type_symbol
_atom_site_fract_x
_atom_site_fract_y
_atom_site_fract_z
_atom_site_U_iso_or_equiv
_atom_site_adp_type
_atom_site_occupancy
_atom_site_symmetry_multiplicity
_atom_site_calc_flag
_atom_site_refinement_flags
O3 O 0.47616(15) 0.82962(19) 0.78413(12) 0.0898(6) Uani 1 1 d U
N2 N 0.52383(12) 0.78993(18) 0.32379(13) 0.0585(5) Uani 1 1 d U
N4 N 0.51724(16) 0.7417(2) 0.76008(14) 0.0735(6) Uani 1 1 d U
N3 N 0.28534(15) 0.5509(2) -0.28366(15) 0.0759(6) Uani 1 1 d U
N1 N 0.23163(14) 0.5425(2) 0.14042(14) 0.0703(6) Uani 1 1 d U
C17 C 0.54652(14) 0.7227(2) 0.48170(14) 0.0527(5) Uani 1 1 d U
O1 O 0.31878(17) 0.6337(2) -0.32109(14) 0.1169(8) Uani 1 1 d U
O2 O 0.25665(18) 0.4571(2) -0.32402(14) 0.1094(7) Uani 1 1 d U
C16 C 0.50310(16) 0.8235(2) 0.51303(16) 0.0554(6) Uani 1 1 d U
O4 O 0.54754(19) 0.6564(2) 0.81114(14) 0.1158(8) Uani 1 1 d U
C14 C 0.52915(15) 0.7367(2) 0.66334(14) 0.0553(6) Uani 1 1 d U
C15 C 0.49451(16) 0.8309(2) 0.60402(16) 0.0576(6) Uani 1 1 d U
C20 C 0.55481(16) 0.7112(3) 0.38445(16) 0.0591(6) Uani 1 1 d U
C8 C 0.23177(15) 0.5695(2) 0.23567(15) 0.0567(6) Uani 1 1 d U
C1 C 0.27705(15) 0.5663(2) -0.18691(16) 0.0609(6) Uani 1 1 d U
C21 C 0.53105(14) 0.7670(2) 0.23080(15) 0.0584(6) Uani 1 1 d U
C4 C 0.26315(16) 0.6003(2) -0.00640(16) 0.0637(6) Uani 1 1 d U
C9 C 0.17396(18) 0.4983(2) 0.27713(18) 0.0652(6) Uani 1 1 d U
C7 C 0.25675(18) 0.6221(3) 0.09216(19) 0.0715(7) Uani 1 1 d U
C18 C 0.58163(18) 0.6307(3) 0.54401(18) 0.0692(7) Uani 1 1 d U
C19 C 0.57346(19) 0.6373(3) 0.63501(18) 0.0699(7) Uani 1 1 d U
C6 C 0.29909(19) 0.6775(3) -0.14554(19) 0.0737(7) Uani 1 1 d U
C10 C 0.1720(2) 0.5146(3) 0.3691(2) 0.0785(8) Uani 1 1 d U
C13 C 0.28799(19) 0.6558(3) 0.2887(2) 0.0758(7) Uani 1 1 d U
C26 C 0.55102(18) 0.8650(3) 0.17880(19) 0.0746(7) Uani 1 1 d U
C22 C 0.5141(2) 0.6522(3) 0.18956(19) 0.0775(8) Uani 1 1 d U
C11 C 0.2276(2) 0.6008(3) 0.4206(2) 0.0833(9) Uani 1 1 d U
C5 C 0.2914(2) 0.6937(3) -0.0559(2) 0.0786(8) Uani 1 1 d U
C3 C 0.2418(2) 0.4871(3) -0.0485(2) 0.0807(8) Uani 1 1 d U
C12 C 0.2859(2) 0.6711(3) 0.3803(2) 0.0874(9) Uani 1 1 d U
C2 C 0.2475(2) 0.4690(3) -0.1405(2) 0.0833(8) Uani 1 1 d U
C25 C 0.5573(2) 0.8477(5) 0.0876(2) 0.0954(10) Uani 1 1 d U
C24 C 0.5410(2) 0.7340(5) 0.0476(2) 0.1090(13) Uani 1 1 d U
C23 C 0.5192(3) 0.6367(4) 0.0987(2) 0.1029(11) Uani 1 1 d U
H3 H 0.225(2) 0.421(3) -0.020(2) 0.107(10) Uiso 1 1 d .
H4 H 0.236(2) 0.394(3) -0.171(2) 0.103(10) Uiso 1 1 d .
H1 H 0.320(2) 0.741(3) -0.179(2) 0.112(11) Uiso 1 1 d .
H5 H 0.276(2) 0.709(3) 0.116(2) 0.132(12) Uiso 1 1 d .
H2 H 0.309(2) 0.773(3) -0.022(2) 0.107(10) Uiso 1 1 d .
H6 H 0.1318(17) 0.439(2) 0.2383(17) 0.083(8) Uiso 1 1 d .
H7 H 0.128(2) 0.468(3) 0.3961(19) 0.107(10) Uiso 1 1 d .
H9 H 0.325(2) 0.733(3) 0.419(2) 0.116(11) Uiso 1 1 d .
H8 H 0.2270(18) 0.611(2) 0.4802(19) 0.087(9) Uiso 1 1 d .
H10 H 0.3291(18) 0.704(2) 0.2610(17) 0.088(8) Uiso 1 1 d .
H14 H 0.4633(16) 0.900(2) 0.6234(15) 0.072(7) Uiso 1 1 d .
H13 H 0.4777(15) 0.886(2) 0.4708(15) 0.061(6) Uiso 1 1 d .
H11 H 0.5953(16) 0.580(2) 0.6774(16) 0.069(7) Uiso 1 1 d .
H12 H 0.6106(16) 0.565(2) 0.5229(16) 0.077(8) Uiso 1 1 d .
H15 H 0.5863(17) 0.639(2) 0.3718(16) 0.077(7) Uiso 1 1 d .
H20 H 0.5613(18) 0.945(3) 0.2073(18) 0.082(8) Uiso 1 1 d .
H16 H 0.4985(18) 0.586(3) 0.2232(18) 0.083(9) Uiso 1 1 d .
H17 H 0.505(2) 0.556(3) 0.071(2) 0.122(12) Uiso 1 1 d .
H19 H 0.569(2) 0.920(3) 0.056(2) 0.115(12) Uiso 1 1 d .
H18 H 0.542(2) 0.726(3) -0.010(3) 0.128(13) Uiso 1 1 d .

loop_
_atom_site_aniso_label
_atom_site_aniso_U_11
_atom_site_aniso_U_22
_atom_site_aniso_U_33
_atom_site_aniso_U_23
_atom_site_aniso_U_13
_atom_site_aniso_U_12
O3 0.1219(16) 0.0831(13) 0.0751(12) -0.0190(10) 0.0446(11) -0.0192(12)
N2 0.0556(11) 0.0688(12) 0.0510(11) -0.0052(10) 0.0112(9) 0.0018(10)
N4 0.0902(16) 0.0751(15) 0.0560(13) -0.0033(12) 0.0168(12) -0.0228(13)
N3 0.0745(15) 0.0881(17) 0.0677(14) -0.0035(13) 0.0202(12) -0.0042(13)
N1 0.0621(13) 0.0776(15) 0.0700(13) 0.0092(11) 0.0108(10) 0.0000(11)
C17 0.0474(12) 0.0579(13) 0.0515(12) -0.0062(11) 0.0072(10) 0.0002(10)
O1 0.1349(19) 0.145(2) 0.0775(13) 0.0007(13) 0.0379(13) -0.0550(17)
O2 0.155(2) 0.0928(15) 0.0876(14) -0.0235(12) 0.0428(14) -0.0083(15)
C16 0.0619(14) 0.0528(14) 0.0500(13) -0.0010(11) 0.0085(11) 0.0003(11)
O4 0.178(2) 0.1088(17) 0.0615(12) 0.0193(12) 0.0265(13) 0.0098(16)
C14 0.0579(13) 0.0605(14) 0.0467(12) -0.0051(11) 0.0090(10) -0.0131(11)
C15 0.0639(15) 0.0532(14) 0.0571(14) -0.0075(11) 0.0157(11) -0.0018(12)
C20 0.0551(14) 0.0670(16) 0.0552(14) -0.0108(12) 0.0115(11) 0.0076(12)
C8 0.0520(13) 0.0631(14) 0.0525(13) 0.0015(11) 0.0051(10) 0.0095(11)
C1 0.0536(13) 0.0715(16) 0.0583(14) -0.0005(12) 0.0133(11) 0.0009(12)
C21 0.0467(12) 0.0803(17) 0.0482(13) -0.0045(12) 0.0098(10) 0.0051(11)
C4 0.0503(13) 0.0780(17) 0.0613(14) -0.0035(13) 0.0080(11) 0.0013(12)
C9 0.0642(15) 0.0635(16) 0.0651(16) 0.0046(13) 0.0072(13) -0.0039(13)
C7 0.0619(16) 0.0690(18) 0.0811(18) 0.0027(15) 0.0093(13) 0.0000(13)
C18 0.0742(17) 0.0694(17) 0.0641(16) -0.0019(13) 0.0148(13) 0.0218(14)
C19 0.0770(17) 0.0688(17) 0.0593(16) 0.0122(14) 0.0036(13) 0.0096(14)
C6 0.0816(18) 0.0703(18) 0.0711(17) 0.0012(14) 0.0201(14) -0.0069(14)
C10 0.0684(17) 0.099(2) 0.0694(18) 0.0166(16) 0.0168(14) -0.0006(16)
C13 0.0690(17) 0.0818(19) 0.0778(18) -0.0061(15) 0.0179(14) -0.0132(15)
C26 0.0689(17) 0.090(2) 0.0667(17) 0.0038(16) 0.0184(13) 0.0046(15)
C22 0.0827(19) 0.091(2) 0.0583(16) -0.0167(15) 0.0138(14) -0.0054(16)
C11 0.0681(18) 0.122(3) 0.0581(17) -0.0081(17) 0.0099(15) 0.0154(17)
C5 0.092(2) 0.0755(19) 0.0707(17) -0.0032(15) 0.0217(15) -0.0077(15)
C3 0.088(2) 0.083(2) 0.0757(19) 0.0131(16) 0.0274(15) -0.0126(16)
C12 0.0751(19) 0.099(2) 0.085(2) -0.0291(18) 0.0099(16) -0.0117(17)
C2 0.103(2) 0.0720(19) 0.0780(19) -0.0066(16) 0.0254(16) -0.0168(16)
C25 0.082(2) 0.140(3) 0.069(2) 0.022(2) 0.0260(16) 0.012(2)
C24 0.093(2) 0.186(4) 0.0481(19) -0.012(2) 0.0150(17) 0.016(2)
C23 0.107(3) 0.133(3) 0.067(2) -0.035(2) 0.0156(18) 0.000(2)

loop_
_atom_type_symbol
_atom_type_description
_atom_type_scat_dispersion_real
_atom_type_scat_dispersion_imag
_atom_type_scat_source
C C 0.0033 0.0016 'International Tables Vol C Tables 4.2.6.8 and 6.1.1.4'
H H 0.0000 0.0000 'International Tables Vol C Tables 4.2.6.8 and 6.1.1.4'
N N 0.0061 0.0033 'International Tables Vol C Tables 4.2.6.8 and 6.1.1.4'
O O 0.0106 0.0060 'International Tables Vol C Tables 4.2.6.8 and 6.1.1.4'

loop_
_geom_angle_atom_site_label_1
_geom_angle_atom_site_label_2
_geom_angle_atom_site_label_3
_geom_angle
C20 N2 C21 118.9(2)
O4 N4 O3 123.6(2)
O4 N4 C14 118.0(2)
O3 N4 C14 118.4(2)
O1 N3 O2 122.1(2)
O1 N3 C1 118.9(2)
O2 N3 C1 119.0(2)
C7 N1 C8 119.1(2)
C18 C17 C16 118.6(2)
C18 C17 C20 119.6(2)
C16 C17 C20 121.8(2)
C15 C16 C17 120.7(2)
C19 C14 C15 121.9(2)
C19 C14 N4 118.9(2)
C15 C14 N4 119.2(2)
C14 C15 C16 118.8(2)
N2 C20 C17 123.3(2)
C13 C8 C9 118.6(2)
C13 C8 N1 125.0(2)
C9 C8 N1 116.3(2)
C6 C1 C2 121.8(2)
C6 C1 N3 118.5(2)
C2 C1 N3 119.7(2)
C26 C21 C22 119.2(2)
C26 C21 N2 118.1(2)
C22 C21 N2 122.6(2)
C5 C4 C3 119.0(2)
C5 C4 C7 119.4(3)
C3 C4 C7 121.5(2)
C10 C9 C8 120.4(3)
N1 C7 C4 122.8(3)
C19 C18 C17 121.1(2)
C14 C19 C18 118.9(2)
C1 C6 C5 119.4(3)
C11 C10 C9 120.4(3)
C12 C13 C8 120.7(3)
C21 C26 C25 120.2(3)
C23 C22 C21 120.0(3)
C10 C11 C12 119.6(3)
C6 C5 C4 121.4(3)
C4 C3 C2 120.7(3)
C13 C12 C11 120.3(3)
C1 C2 C3 117.8(3)
C24 C25 C26 120.2(4)
C25 C24 C23 119.8(3)
C22 C23 C24 120.6(4)

loop_
_geom_bond_atom_site_label_1
_geom_bond_atom_site_label_2
_geom_bond_distance
O3 N4 1.217(3)
N2 C20 1.250(3)
N2 C21 1.417(3)
N4 O4 1.216(3)
N4 C14 1.472(3)
N3 O1 1.208(3)
N3 O2 1.208(3)
N3 C1 1.464(3)
N1 C7 1.221(3)
N1 C8 1.432(3)
C17 C18 1.379(3)
C17 C16 1.389(3)
C17 C20 1.468(3)
C16 C15 1.374(3)
C14 C19 1.366(3)
C14 C15 1.370(3)
C8 C13 1.377(3)
C8 C9 1.378(3)
C1 C6 1.358(3)
C1 C2 1.374(4)
C21 C26 1.375(4)
C21 C22 1.383(4)
C4 C5 1.360(4)
C4 C3 1.380(4)
C4 C7 1.492(4)
C9 C10 1.372(4)
C18 C19 1.372(3)
C6 C5 1.359(4)
C10 C11 1.362(4)
C13 C12 1.365(4)
C26 C25 1.378(4)
C22 C23 1.366(4)
C11 C12 1.367(4)
C3 C2 1.389(4)
C25 C24 1.363(5)
C24 C23 1.370(6)
